data_4130676
loop_
_publ_author_name
'He, Qing'
'Zhang, Zhan'
'Brewster, James T.'
'Lynch, Vincent M.'
'Kim, Sung Kuk'
'Sessler, Jonathan L.'

_publ_section_title
;
 Hemispherand-Strapped Calix[4]pyrrole: An Ion-pair Receptor for the
 Recognition and Extraction of Lithium Nitrite.
;
_journal_issue 31
_journal_name_full 'Journal of the American Chemical Society'
_journal_page_first 9779
_journal_page_last 9782
_journal_paper_doi 10.1021/jacs.6b05713
_journal_volume 138
_journal_year 2016
_chemical_formula_moiety 'C50 H55 I Li N8 O4, 3(C2 H3 N)'
_chemical_formula_sum 'C56 H65 I Li N11 O4'
_chemical_formula_weight 1090.03
_space_group_crystal_system triclinic
_space_group_IT_number 2
_space_group_name_Hall '-P 1'
_space_group_name_H-M_alt 'P -1'
_atom_sites_solution_hydrogens mixed
_atom_sites_solution_primary direct
_audit_creation_date 2016-06-03
_audit_creation_method
;
Olex2 1.2
(compiled 2016.02.19 svn.r3266 for OlexSys, GUI svn.r5155)
;
_cell_angle_alpha 87.019(3)
_cell_angle_beta 83.805(3)
_cell_angle_gamma 69.563(3)
_cell_formula_units_Z 2
_cell_length_a 13.8691(14)
_cell_length_b 13.9169(14)
_cell_length_c 14.7837(14)
_cell_measurement_reflns_used 10560
_cell_measurement_temperature 100.1500
_cell_measurement_theta_max 31.1374
_cell_measurement_theta_min 1.3837
_cell_volume 2657.9(5)
_computing_cell_refinement 'CrystalClear (Rigaku Inc., 2008)'
_computing_data_collection 'CrystalClear (Rigaku Inc., 2008)'
_computing_data_reduction 'CrystalClear (Rigaku Inc., 2008)'
_computing_molecular_graphics 'Olex2 (Dolomanov et al., 2009)'
_computing_publication_material 'Olex2 (Dolomanov et al., 2009)'
_computing_structure_refinement 'ShelXL (Sheldrick, 2015)'
_computing_structure_solution
;
????
;
_diffrn_ambient_temperature 100.1500
_diffrn_detector_area_resol_mean 28.5714
_diffrn_measured_fraction_theta_full 0.998
_diffrn_measured_fraction_theta_max 0.998
_diffrn_measurement_details
;
scan:
	Number of images: 268
	           Slice: -110.0000 - 24.0000
	     Image width: 0.5000
	        Exp time: 50.0000
	   Rotation axis: Omega
	           Omega: 0.0000
	           Kappa: -60.0000
	             Phi: 120.0000
	             XTD: 45.1478
	          2theta: -19.9622
scan:
	Number of images: 268
	           Slice: -110.0000 - 24.0000
	     Image width: 0.5000
	        Exp time: 50.0000
	   Rotation axis: Omega
	           Omega: 0.0000
	           Kappa: -60.0000
	             Phi: 240.0000
	             XTD: 45.1478
	          2theta: -19.9622
scan:
	Number of images: 268
	           Slice: -110.0000 - 24.0000
	     Image width: 0.5000
	        Exp time: 50.0000
	   Rotation axis: Omega
	           Omega: 0.0000
	           Kappa: -60.0000
	             Phi: 0.0000
	             XTD: 45.1478
	          2theta: -19.9622
scan:
	Number of images: 360
	           Slice: -110.0000 - 70.0000
	     Image width: 0.5000
	        Exp time: 50.0000
	   Rotation axis: Omega
	           Omega: 0.0000
	           Kappa: 0.0000
	             Phi: 0.0000
	             XTD: 45.1478
	          2theta: -19.9622
scan:
	Number of images: 240
	           Slice: -50.0000 - 70.0000
	     Image width: 0.5000
	        Exp time: 50.0000
	   Rotation axis: Omega
	           Omega: 0.0000
	           Kappa: 60.0000
	             Phi: 120.0000
	             XTD: 45.1478
	          2theta: -19.9622
;
_diffrn_measurement_device
;
Saturn724+ (2x2 bin mode)
;
_diffrn_measurement_device_details
;
AFC12 (Right): Kappa 3 circle
;
_diffrn_measurement_method dtprofit.ref
_diffrn_orient_matrix_type d*Trek
_diffrn_orient_matrix_UB_11 -0.0486
_diffrn_orient_matrix_UB_12 -0.0471
_diffrn_orient_matrix_UB_13 0.0371
_diffrn_orient_matrix_UB_21 -0.0071
_diffrn_orient_matrix_UB_22 -0.0093
_diffrn_orient_matrix_UB_23 -0.0758
_diffrn_orient_matrix_UB_31 0.0528
_diffrn_orient_matrix_UB_32 -0.0427
_diffrn_orient_matrix_UB_33 0.0015
_diffrn_radiation_detector CCD
_diffrn_radiation_monochromator 'Graphite Monochromator'
_diffrn_radiation_type MoK\a
_diffrn_radiation_wavelength 0.71073
_diffrn_reflns_av_R_equivalents 0.0505
_diffrn_reflns_av_unetI/netI 0.0461
_diffrn_reflns_Laue_measured_fraction_full 0.998
_diffrn_reflns_Laue_measured_fraction_max 0.998
_diffrn_reflns_limit_h_max 16
_diffrn_reflns_limit_h_min -16
_diffrn_reflns_limit_k_max 16
_diffrn_reflns_limit_k_min -16
_diffrn_reflns_limit_l_max 17
_diffrn_reflns_limit_l_min -17
_diffrn_reflns_number 36236
_diffrn_reflns_point_group_measured_fraction_full 0.998
_diffrn_reflns_point_group_measured_fraction_max 0.998
_diffrn_reflns_theta_full 25.027
_diffrn_reflns_theta_max 25.027
_diffrn_reflns_theta_min 3.054
_diffrn_source 'Sealed Tube'
_diffrn_source_current 40.0000
_diffrn_source_power 2.0000
_diffrn_source_voltage 50.0000
_exptl_absorpt_coefficient_mu 0.659
_exptl_absorpt_correction_T_max 1.0000
_exptl_absorpt_correction_T_min 0.8325
_exptl_absorpt_correction_type multi-scan
_exptl_crystal_colour Colorless
_exptl_crystal_density_diffrn 1.362
_exptl_crystal_description Prism
_exptl_crystal_F_000 1132
_exptl_crystal_size_max 0.2
_exptl_crystal_size_mid 0.2
_exptl_crystal_size_min 0.2
_refine_diff_density_max 1.050
_refine_diff_density_min -0.721
_refine_diff_density_rms 0.095
_refine_ls_extinction_method none
_refine_ls_goodness_of_fit_ref 1.071
_refine_ls_hydrogen_treatment mixed
_refine_ls_matrix_type full
_refine_ls_number_parameters 679
_refine_ls_number_reflns 9391
_refine_ls_number_restraints 471
_refine_ls_restrained_S_all 1.044
_refine_ls_R_factor_all 0.0483
_refine_ls_R_factor_gt 0.0426
_refine_ls_shift/su_max 0.001
_refine_ls_shift/su_mean 0.000
_refine_ls_structure_factor_coef Fsqd
_refine_ls_weighting_details 'w=1/[\s^2^(Fo^2^)+(0.0347P)^2^+8.0170P] where P=(Fo^2^+2Fc^2^)/3'
_refine_ls_weighting_scheme calc
_refine_ls_wR_factor_gt 0.1023
_refine_ls_wR_factor_ref 0.1050
_reflns_Friedel_coverage 0.000
_reflns_number_gt 8512
_reflns_number_total 9391
_reflns_threshold_expression 'I > 2\s(I)'
_cod_data_source_file ja6b05713_si_005.cif
_cod_data_source_block shelxt_a
_cod_database_code 4130676
_shelx_space_group_comment
;
The symmetry employed for this shelxl refinement is uniquely defined
by the following loop, which should always be used as a source of
symmetry information in preference to the above space-group names.
They are only intended as comments.
;
_diffrn_number_total 15563
_olex2_refinement_description
;
1. Fixed Uiso
 At 1.2 times of:
  All C(H) groups, All C(H,H) groups, All C(H,H,H,H) groups, All N(H) groups
 At 1.5 times of:
  All C(H,H,H) groups, All O(H) groups
2. Restrained planarity
 O1, C40, N8, C41
 with sigma of 0.01
 O1A, C40A, N8, C41
 with sigma of 0.01
3. Uiso/Uaniso restraints and constraints
O1 \\sim C40 \\sim O1A \\sim C40A: within 2A with sigma of 0.01 and sigma for
terminal atoms of 0.02
All non-hydrogen atoms restrained to be isotropic: with sigma of 0.1 and sigma
for terminal atoms of 0.2
Uiso(C40) = Uiso(C40A)
4. Others
 Fixed Sof: H41A(0.61) H41B(0.61) H41C(0.39) H41D(0.39) O1(0.61) C40(0.61)
 O1A(0.39) C40A(0.39)
5.a Secondary CH2 refined with riding coordinates:
 C21(H21A,H21B), C22(H22A,H22B), C41(H41A,H41B), C41(H41C,H41D), C42(H42A,H42B)
5.b Aromatic/amide H refined with riding coordinates:
 N1(H1), N2(H2), N3(H3), N4(H4), N5(H5), C3(H3A), C4(H4A), C8(H8), C9(H9),
 C13(H13), C14(H14), C18(H18), C19(H19), C25(H25), C26(H26), C27(H27), C30(H30),
  C31(H31), C32(H32), C36(H36), C37(H37), C38(H38)
5.c Idealised Me refined as rotating group:
 C43(H43A,H43B,H43C), C44(H44A,H44B,H44C), C45(H45A,H45B,H45C), C46(H46A,H46B,
 H46C), C47(H47A,H47B,H47C), C48(H48A,H48B,H48C), C49(H49A,H49B,H49C), C50(H50A,
 H50B,H50C), C52(H52A,H52B,H52C), C54(H54A,H54B,H54C), C56(H56A,H56B,H56C)
;
_shelx_shelxl_version_number 2014/7
_olex2_submission_special_instructions 'No special instructions were received'

loop_
_space_group_symop_operation_xyz
'x, y, z'
'-x, -y, -z'

loop_
_atom_site_label
_atom_site_type_symbol
_atom_site_fract_x
_atom_site_fract_y
_atom_site_fract_z
_atom_site_U_iso_or_equiv
_atom_site_adp_type
_atom_site_occupancy
_atom_site_site_symmetry_order
_atom_site_calc_flag
_atom_site_refinement_flags_posn
_atom_site_refinement_flags_adp
_atom_site_refinement_flags_occupancy
_atom_site_disorder_assembly
_atom_site_disorder_group
I1 I 0.20097(2) 0.47505(2) 0.27940(2) 0.01473(8) Uani 1 1 d . . . . .
C1 C 0.4956(2) 0.2092(2) 0.3853(2) 0.0106(7) Uani 1 1 d . . . . .
Li1 Li 0.3406(5) 0.5614(5) 0.1512(4) 0.0186(13) Uani 1 1 d . . . . .
N1 N 0.4029(2) 0.2026(2) 0.24845(18) 0.0091(6) Uani 1 1 d . . . . .
H1 H 0.3528 0.2615 0.2600 0.011 Uiso 1 1 calc R . . . .
N2 N 0.3130(2) 0.2782(2) 0.46462(18) 0.0107(6) Uani 1 1 d . . . . .
H2 H 0.2906 0.3276 0.4242 0.013 Uiso 1 1 calc R . . . .
N3 N 0.0734(2) 0.3098(2) 0.41393(18) 0.0101(6) Uani 1 1 d . . . . .
H3 H 0.1192 0.3296 0.3796 0.012 Uiso 1 1 calc R . . . .
N4 N 0.1603(2) 0.2408(2) 0.19981(18) 0.0084(6) Uani 1 1 d . . . . .
H4 H 0.1687 0.2977 0.2141 0.010 Uiso 1 1 calc R . . . .
N5 N 0.5475(2) 0.5103(2) 0.2561(2) 0.0154(6) Uani 1 1 d . . . . .
H5 H 0.5923 0.4941 0.2971 0.018 Uiso 1 1 calc R . . . .
N6 N 0.4435(2) 0.6448(2) 0.16753(18) 0.0119(6) Uani 1 1 d . . . . .
N7 N 0.0703(2) 0.6867(2) 0.06371(18) 0.0115(6) Uani 1 1 d . . . . .
N8 N -0.0069(2) 0.5675(2) 0.10374(19) 0.0148(6) Uani 1 1 d . . . . .
N9 N 0.2216(4) -0.1006(3) 0.4081(3) 0.0483(12) Uani 1 1 d . . . . .
N10 N 0.6550(3) 0.4630(3) 0.4230(3) 0.0373(9) Uani 1 1 d . . . . .
N11 N -0.1566(3) 0.9946(3) 0.2589(3) 0.0454(10) Uani 1 1 d . . . . .
C2 C 0.4131(3) 0.2087(2) 0.4614(2) 0.0108(7) Uani 1 1 d . . . . .
C3 C 0.4160(3) 0.1440(3) 0.5354(2) 0.0150(7) Uani 1 1 d . . . . .
H3A H 0.4745 0.0879 0.5513 0.018 Uiso 1 1 calc R . . . .
C4 C 0.3166(3) 0.1757(3) 0.5835(2) 0.0153(7) Uani 1 1 d . . . . .
H4A H 0.2968 0.1442 0.6374 0.018 Uiso 1 1 calc R . . . .
C5 C 0.2534(3) 0.2596(3) 0.5393(2) 0.0122(7) Uani 1 1 d . . . . .
C6 C 0.1423(3) 0.3268(3) 0.5629(2) 0.0127(7) Uani 1 1 d . . . . .
C7 C 0.0688(3) 0.3005(3) 0.5072(2) 0.0123(7) Uani 1 1 d . . . . .
C8 C -0.0115(3) 0.2678(3) 0.5339(2) 0.0237(9) Uani 1 1 d . . . . .
H8 H -0.0336 0.2549 0.5949 0.028 Uiso 1 1 calc R . . . .
C9 C -0.0567(3) 0.2562(3) 0.4557(2) 0.0218(8) Uani 1 1 d . . . . .
H9 H -0.1136 0.2334 0.4549 0.026 Uiso 1 1 calc R . . . .
C10 C -0.0038(3) 0.2837(2) 0.3817(2) 0.0109(7) Uani 1 1 d . . . . .
C11 C -0.0201(3) 0.2883(2) 0.2812(2) 0.0105(7) Uani 1 1 d . . . . .
C12 C 0.0739(2) 0.2154(2) 0.2273(2) 0.0100(7) Uani 1 1 d . . . . .
C13 C 0.0910(3) 0.1209(3) 0.1922(2) 0.0126(7) Uani 1 1 d . . . . .
H13 H 0.0449 0.0837 0.1999 0.015 Uiso 1 1 calc R . . . .
C14 C 0.1902(3) 0.0887(3) 0.1424(2) 0.0127(7) Uani 1 1 d . . . . .
H14 H 0.2222 0.0256 0.1115 0.015 Uiso 1 1 calc R . . . .
C15 C 0.2316(2) 0.1647(2) 0.1469(2) 0.0094(7) Uani 1 1 d . . . . .
C16 C 0.3331(2) 0.1732(2) 0.1056(2) 0.0090(7) Uani 1 1 d . . . . .
C17 C 0.4121(2) 0.1422(2) 0.1747(2) 0.0083(6) Uani 1 1 d . . . . .
C18 C 0.4988(3) 0.0574(2) 0.1820(2) 0.0103(7) Uani 1 1 d . . . . .
H18 H 0.5245 0.0017 0.1410 0.012 Uiso 1 1 calc R . . . .
C19 C 0.5435(3) 0.0674(2) 0.2616(2) 0.0101(7) Uani 1 1 d . . . . .
H19 H 0.6045 0.0196 0.2832 0.012 Uiso 1 1 calc R . . . .
C20 C 0.4835(2) 0.1577(2) 0.3016(2) 0.0094(7) Uani 1 1 d . . . . .
C21 C 0.4868(3) 0.3213(2) 0.3601(2) 0.0114(7) Uani 1 1 d . . . . .
H21A H 0.4160 0.3594 0.3435 0.014 Uiso 1 1 calc R . . . .
H21B H 0.4971 0.3540 0.4144 0.014 Uiso 1 1 calc R . . . .
C22 C 0.5652(3) 0.3310(3) 0.2807(2) 0.0151(7) Uani 1 1 d . . . . .
H22A H 0.6302 0.3283 0.3044 0.018 Uiso 1 1 calc R . . . .
H22B H 0.5814 0.2735 0.2382 0.018 Uiso 1 1 calc R . . . .
C23 C 0.5181(3) 0.4322(3) 0.2315(2) 0.0147(7) Uani 1 1 d . . . . .
C24 C 0.5163(3) 0.6131(3) 0.2251(2) 0.0150(7) Uani 1 1 d . . . . .
C25 C 0.5625(3) 0.6758(3) 0.2590(3) 0.0221(8) Uani 1 1 d . . . . .
H25 H 0.6136 0.6495 0.3006 0.026 Uiso 1 1 calc R . . . .
C26 C 0.5324(3) 0.7771(3) 0.2309(3) 0.0259(9) Uani 1 1 d . . . . .
H26 H 0.5621 0.8223 0.2531 0.031 Uiso 1 1 calc R . . . .
C27 C 0.4580(3) 0.8121(3) 0.1695(2) 0.0195(8) Uani 1 1 d . . . . .
H27 H 0.4355 0.8817 0.1495 0.023 Uiso 1 1 calc R . . . .
C28 C 0.4172(3) 0.7441(3) 0.1380(2) 0.0124(7) Uani 1 1 d . . . . .
C29 C 0.3385(3) 0.7787(2) 0.0710(2) 0.0122(7) Uani 1 1 d . . . . .
C30 C 0.3578(3) 0.8291(3) -0.0098(2) 0.0147(7) Uani 1 1 d . . . . .
H30 H 0.4222 0.8391 -0.0227 0.018 Uiso 1 1 calc R . . . .
C31 C 0.2836(3) 0.8645(3) -0.0708(2) 0.0155(7) Uani 1 1 d . . . . .
H31 H 0.2976 0.8980 -0.1256 0.019 Uiso 1 1 calc R . . . .
C32 C 0.1889(3) 0.8512(3) -0.0523(2) 0.0150(7) Uani 1 1 d . . . . .
H32 H 0.1378 0.8772 -0.0938 0.018 Uiso 1 1 calc R . . . .
C33 C 0.1681(3) 0.7997(2) 0.0273(2) 0.0114(7) Uani 1 1 d . . . . .
C34 C 0.2443(3) 0.7645(2) 0.0880(2) 0.0119(7) Uani 1 1 d . . . . .
C35 C 0.0672(3) 0.7841(3) 0.0477(2) 0.0120(7) Uani 1 1 d . . . . .
C36 C -0.0243(3) 0.8666(3) 0.0525(2) 0.0174(8) Uani 1 1 d . . . . .
H36 H -0.0243 0.9342 0.0395 0.021 Uiso 1 1 calc R . . . .
C37 C -0.1159(3) 0.8492(3) 0.0765(2) 0.0185(8) Uani 1 1 d . . . . .
H37 H -0.1795 0.9051 0.0807 0.022 Uiso 1 1 calc R . . . .
C38 C -0.1149(3) 0.7504(3) 0.0944(2) 0.0147(7) Uani 1 1 d . . . . .
H38 H -0.1769 0.7368 0.1114 0.018 Uiso 1 1 calc R . . . .
C39 C -0.0191(3) 0.6716(3) 0.0865(2) 0.0123(7) Uani 1 1 d . . . . .
C41 C -0.0458(3) 0.4123(3) 0.1417(2) 0.0135(7) Uani 1 1 d . . . . .
H41A H -0.0918 0.3790 0.1206 0.016 Uiso 0.61 1 calc R . P A 1
H41B H 0.0243 0.3808 0.1103 0.016 Uiso 0.61 1 calc R . P A 1
H41C H 0.0232 0.3726 0.1120 0.016 Uiso 0.39 1 calc R . P B 2
H41D H -0.0957 0.3824 0.1232 0.016 Uiso 0.39 1 calc R . P B 2
C42 C -0.0429(3) 0.4000(2) 0.2453(2) 0.0104(7) Uani 1 1 d . . . . .
H42A H -0.1103 0.4438 0.2750 0.013 Uiso 1 1 calc R . . . .
H42B H 0.0108 0.4251 0.2633 0.013 Uiso 1 1 calc R . . . .
C43 C 0.6021(3) 0.1512(3) 0.4177(2) 0.0145(7) Uani 1 1 d . . . . .
H43A H 0.6074 0.0805 0.4342 0.022 Uiso 1 1 calc GR . . . .
H43B H 0.6111 0.1852 0.4709 0.022 Uiso 1 1 calc GR . . . .
H43C H 0.6559 0.1507 0.3688 0.022 Uiso 1 1 calc GR . . . .
C44 C 0.1123(3) 0.3106(3) 0.6645(2) 0.0194(8) Uani 1 1 d . . . . .
H44A H 0.1211 0.2382 0.6762 0.029 Uiso 1 1 calc GR . . . .
H44B H 0.0399 0.3529 0.6805 0.029 Uiso 1 1 calc GR . . . .
H44C H 0.1568 0.3303 0.7014 0.029 Uiso 1 1 calc GR . . . .
C45 C 0.1303(3) 0.4404(3) 0.5479(2) 0.0161(7) Uani 1 1 d . . . . .
H45A H 0.1795 0.4563 0.5820 0.024 Uiso 1 1 calc GR . . . .
H45B H 0.0597 0.4835 0.5691 0.024 Uiso 1 1 calc GR . . . .
H45C H 0.1441 0.4538 0.4829 0.024 Uiso 1 1 calc GR . . . .
C46 C -0.1141(3) 0.2569(3) 0.2716(2) 0.0143(7) Uani 1 1 d . . . . .
H46A H -0.1262 0.2598 0.2073 0.021 Uiso 1 1 calc GR . . . .
H46B H -0.1751 0.3039 0.3061 0.021 Uiso 1 1 calc GR . . . .
H46C H -0.1009 0.1868 0.2954 0.021 Uiso 1 1 calc GR . . . .
C47 C 0.3734(3) 0.1007(3) 0.0246(2) 0.0113(7) Uani 1 1 d . . . . .
H47A H 0.3812 0.0305 0.0453 0.017 Uiso 1 1 calc GR . . . .
H47B H 0.4405 0.1032 -0.0015 0.017 Uiso 1 1 calc GR . . . .
H47C H 0.3241 0.1220 -0.0216 0.017 Uiso 1 1 calc GR . . . .
C48 C 0.3188(3) 0.2830(2) 0.0693(2) 0.0110(7) Uani 1 1 d . . . . .
H48A H 0.2670 0.3027 0.0252 0.017 Uiso 1 1 calc GR . . . .
H48B H 0.3847 0.2851 0.0397 0.017 Uiso 1 1 calc GR . . . .
H48C H 0.2955 0.3309 0.1201 0.017 Uiso 1 1 calc GR . . . .
C49 C 0.1610(4) 0.7740(3) 0.2378(3) 0.0310(10) Uani 1 1 d . . . . .
H49A H 0.1941 0.8196 0.2586 0.047 Uiso 1 1 calc GR . . . .
H49B H 0.1489 0.7303 0.2886 0.047 Uiso 1 1 calc GR . . . .
H49C H 0.0949 0.8152 0.2151 0.047 Uiso 1 1 calc GR . . . .
C50 C 0.3303(3) 0.5379(3) -0.0452(3) 0.0261(9) Uani 1 1 d . . . . .
H50A H 0.3178 0.6071 -0.0707 0.039 Uiso 1 1 calc GR . . . .
H50B H 0.3017 0.5002 -0.0825 0.039 Uiso 1 1 calc GR . . . .
H50C H 0.4048 0.5018 -0.0445 0.039 Uiso 1 1 calc GR . . . .
C51 C -0.1142(4) 0.9916(3) 0.3203(3) 0.0324(10) Uani 1 1 d . . . . .
C52 C -0.0579(6) 0.9891(4) 0.3984(4) 0.0652(19) Uani 1 1 d . . . . .
H52A H 0.0092 0.9953 0.3776 0.098 Uiso 1 1 calc GR . . . .
H52B H -0.0471 0.9240 0.4318 0.098 Uiso 1 1 calc GR . . . .
H52C H -0.0979 1.0461 0.4385 0.098 Uiso 1 1 calc GR . . . .
C53 C 0.2469(3) -0.0319(3) 0.3910(3) 0.0274(9) Uani 1 1 d . . . . .
C54 C 0.2779(3) 0.0574(3) 0.3716(3) 0.0270(9) Uani 1 1 d . . . . .
H54A H 0.2234 0.1110 0.3422 0.041 Uiso 1 1 calc GR . . . .
H54B H 0.3421 0.0380 0.3311 0.041 Uiso 1 1 calc GR . . . .
H54C H 0.2889 0.0833 0.4286 0.041 Uiso 1 1 calc GR . . . .
C55 C 0.6636(3) 0.4213(3) 0.4911(3) 0.0263(9) Uani 1 1 d . . . . .
C56 C 0.6759(4) 0.3666(4) 0.5775(3) 0.0426(12) Uani 1 1 d . . . . .
H56A H 0.7195 0.2948 0.5673 0.064 Uiso 1 1 calc GR . . . .
H56B H 0.6079 0.3699 0.6066 0.064 Uiso 1 1 calc GR . . . .
H56C H 0.7086 0.3981 0.6169 0.064 Uiso 1 1 calc GR . . . .
O1 O -0.1786(6) 0.5788(6) 0.1234(4) 0.0221(15) Uani 0.61 1 d . U P C 1
C40 C -0.0876(7) 0.5283(7) 0.1222(2) 0.0128(8) Uiso 0.61 1 d . U P C 1
O1A O -0.1613(10) 0.5652(10) 0.0845(7) 0.028(3) Uani 0.39 1 d . U P C 2
C40A C -0.0755(10) 0.5212(11) 0.1076(4) 0.0128(8) Uiso 0.39 1 d . U P C 2
O2 O 0.22661(18) 0.71165(18) 0.16663(15) 0.0132(5) Uani 1 1 d . . . . .
O3 O 0.45515(19) 0.44144(19) 0.17689(17) 0.0181(5) Uani 1 1 d . . . . .
H4B H 0.232(4) 0.569(4) 0.050(3) 0.027 Uiso 1 1 d R . . . .
O4 O 0.28175(19) 0.5444(2) 0.04521(17) 0.0167(6) Uani 1 1 d . . . . .

loop_
_atom_site_aniso_label
_atom_site_aniso_U_11
_atom_site_aniso_U_22
_atom_site_aniso_U_33
_atom_site_aniso_U_23
_atom_site_aniso_U_13
_atom_site_aniso_U_12
I1 0.01539(13) 0.01218(12) 0.01586(12) 0.00097(8) -0.00213(9) -0.00380(9)
C1 0.0089(16) 0.0078(16) 0.0138(16) 0.0004(13) -0.0053(13) -0.0002(13)
Li1 0.023(3) 0.016(3) 0.020(3) 0.001(2) -0.009(3) -0.008(3)
N1 0.0074(13) 0.0062(13) 0.0115(14) -0.0015(11) -0.0035(11) 0.0015(11)
N2 0.0132(14) 0.0080(14) 0.0092(13) 0.0032(11) -0.0048(11) -0.0009(12)
N3 0.0096(14) 0.0122(14) 0.0084(13) 0.0002(11) 0.0018(11) -0.0044(12)
N4 0.0092(14) 0.0055(13) 0.0105(13) -0.0027(11) -0.0010(11) -0.0021(11)
N5 0.0169(15) 0.0121(15) 0.0179(15) 0.0040(12) -0.0082(12) -0.0047(13)
N6 0.0114(14) 0.0109(14) 0.0126(14) 0.0010(11) -0.0005(11) -0.0032(12)
N7 0.0132(15) 0.0125(15) 0.0084(13) 0.0009(11) -0.0029(11) -0.0034(12)
N8 0.0150(15) 0.0107(14) 0.0186(15) -0.0008(12) -0.0002(12) -0.0048(12)
N9 0.079(3) 0.037(2) 0.049(3) 0.014(2) -0.034(2) -0.038(2)
N10 0.046(2) 0.038(2) 0.038(2) 0.0098(19) -0.0258(19) -0.0208(19)
N11 0.055(3) 0.036(2) 0.042(2) -0.0056(19) -0.011(2) -0.009(2)
C2 0.0137(17) 0.0075(16) 0.0110(16) -0.0028(13) -0.0053(13) -0.0019(14)
C3 0.0192(19) 0.0117(17) 0.0122(17) 0.0014(14) -0.0065(14) -0.0018(15)
C4 0.0195(19) 0.0123(17) 0.0126(17) 0.0023(14) -0.0027(14) -0.0038(15)
C5 0.0172(18) 0.0102(16) 0.0079(15) -0.0010(13) -0.0030(13) -0.0025(14)
C6 0.0158(18) 0.0131(17) 0.0071(16) -0.0007(13) 0.0007(13) -0.0028(14)
C7 0.0154(18) 0.0098(16) 0.0082(16) 0.0002(13) 0.0002(13) -0.0002(14)
C8 0.029(2) 0.034(2) 0.0117(18) 0.0023(16) 0.0031(16) -0.0170(19)
C9 0.023(2) 0.032(2) 0.0163(18) 0.0001(16) 0.0028(15) -0.0189(18)
C10 0.0093(16) 0.0077(16) 0.0149(17) -0.0018(13) 0.0009(13) -0.0022(13)
C11 0.0109(17) 0.0087(16) 0.0128(16) 0.0000(13) -0.0016(13) -0.0042(14)
C12 0.0087(16) 0.0111(16) 0.0097(16) 0.0020(13) -0.0021(13) -0.0030(14)
C13 0.0130(17) 0.0106(17) 0.0155(17) -0.0005(14) -0.0018(14) -0.0054(14)
C14 0.0148(17) 0.0066(16) 0.0157(17) -0.0042(13) -0.0012(14) -0.0018(14)
C15 0.0097(16) 0.0085(16) 0.0078(15) 0.0001(12) -0.0038(13) 0.0004(13)
C16 0.0080(16) 0.0080(16) 0.0091(15) -0.0012(13) -0.0020(13) 0.0001(13)
C17 0.0093(16) 0.0082(16) 0.0091(15) -0.0009(13) 0.0006(13) -0.0054(13)
C18 0.0117(16) 0.0083(16) 0.0113(16) -0.0006(13) -0.0006(13) -0.0041(14)
C19 0.0089(16) 0.0086(16) 0.0122(16) 0.0016(13) -0.0018(13) -0.0021(13)
C20 0.0094(16) 0.0084(16) 0.0117(16) 0.0041(13) -0.0044(13) -0.0043(13)
C21 0.0117(17) 0.0068(16) 0.0153(17) 0.0000(13) -0.0055(13) -0.0015(14)
C22 0.0125(17) 0.0109(17) 0.0212(18) 0.0020(14) -0.0032(14) -0.0028(14)
C23 0.0129(17) 0.0151(18) 0.0153(17) 0.0025(14) 0.0004(14) -0.0045(15)
C24 0.0144(18) 0.0136(18) 0.0160(17) 0.0018(14) 0.0004(14) -0.0045(15)
C25 0.024(2) 0.023(2) 0.025(2) 0.0057(16) -0.0117(17) -0.0138(17)
C26 0.034(2) 0.023(2) 0.032(2) 0.0058(17) -0.0147(18) -0.0220(19)
C27 0.026(2) 0.0146(18) 0.0225(19) 0.0059(15) -0.0075(16) -0.0122(16)
C28 0.0130(17) 0.0134(17) 0.0110(16) 0.0009(13) 0.0012(13) -0.0056(14)
C29 0.0150(17) 0.0066(16) 0.0146(17) 0.0000(13) -0.0017(14) -0.0032(14)
C30 0.0143(18) 0.0126(17) 0.0185(18) 0.0006(14) -0.0002(14) -0.0066(15)
C31 0.024(2) 0.0100(17) 0.0116(17) 0.0033(14) 0.0002(15) -0.0065(15)
C32 0.0200(19) 0.0104(17) 0.0134(17) 0.0011(14) -0.0025(14) -0.0038(15)
C33 0.0114(17) 0.0074(16) 0.0138(16) -0.0007(13) 0.0003(13) -0.0017(14)
C34 0.0156(18) 0.0079(16) 0.0110(16) -0.0005(13) 0.0009(14) -0.0030(14)
C35 0.0150(17) 0.0132(17) 0.0081(15) 0.0010(13) -0.0037(13) -0.0046(14)
C36 0.0185(19) 0.0118(18) 0.0219(19) 0.0068(15) -0.0052(15) -0.0054(15)
C37 0.0115(18) 0.0163(18) 0.0245(19) 0.0035(15) -0.0071(15) 0.0004(15)
C38 0.0128(17) 0.0169(18) 0.0150(17) 0.0005(14) -0.0047(14) -0.0051(15)
C39 0.0156(18) 0.0149(17) 0.0066(15) 0.0000(13) -0.0032(13) -0.0051(15)
C41 0.0158(18) 0.0108(17) 0.0157(17) 0.0012(14) -0.0060(14) -0.0058(14)
C42 0.0109(16) 0.0090(16) 0.0117(16) -0.0010(13) -0.0024(13) -0.0034(13)
C43 0.0119(17) 0.0123(17) 0.0178(18) 0.0023(14) -0.0091(14) -0.0005(14)
C44 0.023(2) 0.023(2) 0.0089(17) -0.0006(15) 0.0007(15) -0.0039(16)
C45 0.0194(19) 0.0119(17) 0.0142(17) -0.0048(14) -0.0019(14) -0.0011(15)
C46 0.0104(17) 0.0162(18) 0.0179(17) -0.0026(14) 0.0012(14) -0.0070(15)
C47 0.0093(16) 0.0133(17) 0.0098(16) -0.0029(13) -0.0019(13) -0.0014(14)
C48 0.0106(16) 0.0094(16) 0.0121(16) 0.0012(13) -0.0019(13) -0.0024(14)
C49 0.044(3) 0.027(2) 0.0136(19) -0.0023(17) 0.0066(18) -0.004(2)
C50 0.023(2) 0.035(2) 0.021(2) -0.0065(18) 0.0039(16) -0.0125(19)
C51 0.049(3) 0.017(2) 0.026(2) 0.0005(17) 0.002(2) -0.005(2)
C52 0.117(6) 0.036(3) 0.038(3) 0.007(2) -0.036(3) -0.012(3)
C53 0.036(2) 0.025(2) 0.025(2) 0.0055(17) -0.0184(18) -0.0115(19)
C54 0.036(2) 0.022(2) 0.027(2) 0.0063(17) -0.0111(18) -0.0136(19)
C55 0.026(2) 0.023(2) 0.033(2) -0.0058(19) -0.0095(18) -0.0099(18)
C56 0.064(3) 0.038(3) 0.025(2) -0.002(2) -0.009(2) -0.014(3)
O1 0.013(3) 0.014(3) 0.039(4) 0.004(3) -0.006(3) -0.004(2)
O1A 0.018(5) 0.019(5) 0.050(7) 0.014(6) -0.021(5) -0.006(4)
O2 0.0137(12) 0.0133(12) 0.0107(11) 0.0049(10) 0.0010(9) -0.0039(10)
O3 0.0208(13) 0.0151(13) 0.0221(13) 0.0047(11) -0.0088(11) -0.0096(11)
O4 0.0123(13) 0.0193(14) 0.0161(13) -0.0034(11) 0.0006(11) -0.0027(11)

loop_
_atom_type_symbol
_atom_type_description
_atom_type_scat_dispersion_real
_atom_type_scat_dispersion_imag
_atom_type_scat_source
C C 0.0033 0.0016 'International Tables Vol C Tables 4.2.6.8 and 6.1.1.4'
H H 0.0000 0.0000 'International Tables Vol C Tables 4.2.6.8 and 6.1.1.4'
I I -0.4742 1.8119 'International Tables Vol C Tables 4.2.6.8 and 6.1.1.4'
Li Li -0.0003 0.0001 'International Tables Vol C Tables 4.2.6.8 and 6.1.1.4'
N N 0.0061 0.0033 'International Tables Vol C Tables 4.2.6.8 and 6.1.1.4'
O O 0.0106 0.0060 'International Tables Vol C Tables 4.2.6.8 and 6.1.1.4'

loop_
_geom_angle_atom_site_label_1
_geom_angle_atom_site_label_2
_geom_angle_atom_site_label_3
_geom_angle
C2 C1 C21 109.6(3)
C2 C1 C43 108.9(3)
C20 C1 C2 110.8(3)
C20 C1 C21 109.0(3)
C20 C1 C43 109.0(3)
C43 C1 C21 109.5(3)
I1 Li1 H4B 84.8(13)
N6 Li1 I1 135.6(3)
N6 Li1 H4B 133.5(13)
O2 Li1 I1 89.6(2)
O2 Li1 N6 81.8(2)
O2 Li1 H4B 75.7(13)
O3 Li1 I1 88.3(2)
O3 Li1 N6 85.4(3)
O3 Li1 O2 159.3(3)
O3 Li1 H4B 124.5(13)
O4 Li1 I1 93.6(2)
O4 Li1 N6 129.5(3)
O4 Li1 O2 89.3(3)
O4 Li1 O3 111.3(3)
O4 Li1 H4B 16.2(12)
C17 N1 H1 124.8
C17 N1 C20 110.4(3)
C20 N1 H1 124.8
C2 N2 H2 124.5
C5 N2 H2 124.5
C5 N2 C2 111.0(3)
C7 N3 H3 124.7
C7 N3 C10 110.5(3)
C10 N3 H3 124.7
C12 N4 H4 124.7
C15 N4 H4 124.7
C15 N4 C12 110.7(3)
C23 N5 H5 115.4
C23 N5 C24 129.2(3)
C24 N5 H5 115.4
C24 N6 Li1 121.9(3)
C24 N6 C28 116.7(3)
C28 N6 Li1 119.0(3)
C39 N7 C35 117.7(3)
C40 N8 C39 125.5(5)
C40A N8 C39 129.8(7)
N2 C2 C1 122.6(3)
C3 C2 C1 130.9(3)
C3 C2 N2 106.4(3)
C2 C3 H3A 126.1
C2 C3 C4 107.9(3)
C4 C3 H3A 126.1
C3 C4 H4A 125.7
C5 C4 C3 108.6(3)
C5 C4 H4A 125.7
N2 C5 C6 122.7(3)
C4 C5 N2 106.2(3)
C4 C5 C6 131.1(3)
C5 C6 C7 111.9(3)
C5 C6 C44 108.6(3)
C5 C6 C45 110.1(3)
C7 C6 C44 108.5(3)
C7 C6 C45 109.8(3)
C45 C6 C44 107.9(3)
N3 C7 C6 122.8(3)
C8 C7 N3 106.5(3)
C8 C7 C6 130.7(3)
C7 C8 H8 125.7
C7 C8 C9 108.7(3)
C9 C8 H8 125.7
C8 C9 H9 126.2
C10 C9 C8 107.6(3)
C10 C9 H9 126.2
N3 C10 C11 122.9(3)
C9 C10 N3 106.6(3)
C9 C10 C11 130.4(3)
C10 C11 C42 109.1(3)
C10 C11 C46 108.2(3)
C12 C11 C10 110.8(3)
C12 C11 C42 110.7(3)
C12 C11 C46 109.1(3)
C46 C11 C42 108.9(3)
N4 C12 C11 122.0(3)
C13 C12 N4 106.9(3)
C13 C12 C11 131.0(3)
C12 C13 H13 126.1
C12 C13 C14 107.8(3)
C14 C13 H13 126.1
C13 C14 H14 126.0
C15 C14 C13 108.1(3)
C15 C14 H14 126.0
N4 C15 C16 122.1(3)
C14 C15 N4 106.5(3)
C14 C15 C16 131.4(3)
C15 C16 C17 110.5(3)
C15 C16 C47 108.3(3)
C15 C16 C48 111.3(3)
C17 C16 C47 108.9(3)
C17 C16 C48 110.0(3)
C47 C16 C48 107.6(3)
N1 C17 C16 121.3(3)
C18 C17 N1 106.8(3)
C18 C17 C16 131.8(3)
C17 C18 H18 126.1
C17 C18 C19 107.9(3)
C19 C18 H18 126.1
C18 C19 H19 126.0
C20 C19 C18 108.0(3)
C20 C19 H19 126.0
N1 C20 C1 121.9(3)
C19 C20 C1 131.2(3)
C19 C20 N1 106.9(3)
C1 C21 H21A 108.8
C1 C21 H21B 108.8
H21A C21 H21B 107.6
C22 C21 C1 114.0(3)
C22 C21 H21A 108.8
C22 C21 H21B 108.8
C21 C22 H22A 110.0
C21 C22 H22B 110.0
H22A C22 H22B 108.4
C23 C22 C21 108.5(3)
C23 C22 H22A 110.0
C23 C22 H22B 110.0
N5 C23 C22 115.2(3)
O3 C23 N5 124.2(3)
O3 C23 C22 120.6(3)
N6 C24 N5 118.7(3)
N6 C24 C25 124.1(3)
C25 C24 N5 117.1(3)
C24 C25 H25 120.8
C26 C25 C24 118.4(3)
C26 C25 H25 120.8
C25 C26 H26 120.6
C25 C26 C27 118.8(3)
C27 C26 H26 120.6
C26 C27 H27 120.5
C28 C27 C26 119.0(3)
C28 C27 H27 120.5
N6 C28 C27 122.8(3)
N6 C28 C29 116.8(3)
C27 C28 C29 120.4(3)
C30 C29 C28 120.3(3)
C34 C29 C28 121.1(3)
C34 C29 C30 118.6(3)
C29 C30 H30 119.7
C31 C30 C29 120.5(3)
C31 C30 H30 119.7
C30 C31 H31 119.8
C30 C31 C32 120.3(3)
C32 C31 H31 119.8
C31 C32 H32 119.8
C31 C32 C33 120.4(3)
C33 C32 H32 119.8
C32 C33 C35 121.1(3)
C34 C33 C32 118.2(3)
C34 C33 C35 120.7(3)
C29 C34 C33 121.9(3)
C29 C34 O2 118.6(3)
O2 C34 C33 119.5(3)
N7 C35 C33 116.8(3)
N7 C35 C36 122.4(3)
C36 C35 C33 120.7(3)
C35 C36 H36 120.6
C35 C36 C37 118.8(3)
C37 C36 H36 120.6
C36 C37 H37 120.0
C36 C37 C38 120.0(3)
C38 C37 H37 120.0
C37 C38 H38 121.3
C37 C38 C39 117.3(3)
C39 C38 H38 121.3
N7 C39 N8 113.1(3)
N7 C39 C38 123.7(3)
C38 C39 N8 123.2(3)
H41A C41 H41B 108.7
H41C C41 H41D 107.6
C42 C41 H41A 110.5
C42 C41 H41B 110.5
C42 C41 H41C 108.7
C42 C41 H41D 108.7
C42 C41 C40 105.9(2)
C40 C41 H41A 110.5
C40 C41 H41B 110.5
C40A C41 H41C 108.7
C40A C41 H41D 108.7
C40A C41 C42 114.2(3)
C11 C42 H42A 108.7
C11 C42 H42B 108.7
C41 C42 C11 114.2(3)
C41 C42 H42A 108.7
C41 C42 H42B 108.7
H42A C42 H42B 107.6
C1 C43 H43A 109.5
C1 C43 H43B 109.5
C1 C43 H43C 109.5
H43A C43 H43B 109.5
H43A C43 H43C 109.5
H43B C43 H43C 109.5
C6 C44 H44A 109.5
C6 C44 H44B 109.5
C6 C44 H44C 109.5
H44A C44 H44B 109.5
H44A C44 H44C 109.5
H44B C44 H44C 109.5
C6 C45 H45A 109.5
C6 C45 H45B 109.5
C6 C45 H45C 109.5
H45A C45 H45B 109.5
H45A C45 H45C 109.5
H45B C45 H45C 109.5
C11 C46 H46A 109.5
C11 C46 H46B 109.5
C11 C46 H46C 109.5
H46A C46 H46B 109.5
H46A C46 H46C 109.5
H46B C46 H46C 109.5
C16 C47 H47A 109.5
C16 C47 H47B 109.5
C16 C47 H47C 109.5
H47A C47 H47B 109.5
H47A C47 H47C 109.5
H47B C47 H47C 109.5
C16 C48 H48A 109.5
C16 C48 H48B 109.5
C16 C48 H48C 109.5
H48A C48 H48B 109.5
H48A C48 H48C 109.5
H48B C48 H48C 109.5
H49A C49 H49B 109.5
H49A C49 H49C 109.5
H49B C49 H49C 109.5
O2 C49 H49A 109.5
O2 C49 H49B 109.5
O2 C49 H49C 109.5
H50A C50 H50B 109.5
H50A C50 H50C 109.5
H50B C50 H50C 109.5
O4 C50 H50A 109.5
O4 C50 H50B 109.5
O4 C50 H50C 109.5
N11 C51 C52 178.6(6)
C51 C52 H52A 109.5
C51 C52 H52B 109.5
C51 C52 H52C 109.5
H52A C52 H52B 109.5
H52A C52 H52C 109.5
H52B C52 H52C 109.5
N9 C53 C54 178.4(5)
C53 C54 H54A 109.5
C53 C54 H54B 109.5
C53 C54 H54C 109.5
H54A C54 H54B 109.5
H54A C54 H54C 109.5
H54B C54 H54C 109.5
N10 C55 C56 179.0(5)
C55 C56 H56A 109.5
C55 C56 H56B 109.5
C55 C56 H56C 109.5
H56A C56 H56B 109.5
H56A C56 H56C 109.5
H56B C56 H56C 109.5
N8 C40 C41 111.3(6)
O1 C40 N8 124.9(9)
O1 C40 C41 123.8(8)
N8 C40A C41 118.9(10)
O1A C40A N8 121.2(14)
O1A C40A C41 120.0(13)
C34 O2 Li1 104.5(2)
C34 O2 C49 115.1(3)
C49 O2 Li1 138.2(3)
C23 O3 Li1 127.7(3)
Li1 O4 H4B 109(4)
C50 O4 Li1 125.3(3)
C50 O4 H4B 116(4)

loop_
_geom_bond_atom_site_label_1
_geom_bond_atom_site_label_2
_geom_bond_distance
I1 Li1 3.063(6)
C1 C2 1.518(5)
C1 C20 1.514(4)
C1 C21 1.550(4)
C1 C43 1.530(4)
Li1 N6 2.169(7)
Li1 O2 2.142(7)
Li1 O3 1.915(7)
Li1 H4B 2.21(5)
Li1 O4 1.904(6)
N1 H1 0.8800
N1 C17 1.379(4)
N1 C20 1.381(4)
N2 H2 0.8800
N2 C2 1.384(4)
N2 C5 1.376(4)
N3 H3 0.8800
N3 C7 1.375(4)
N3 C10 1.380(4)
N4 H4 0.8800
N4 C12 1.378(4)
N4 C15 1.378(4)
N5 H5 0.8800
N5 C23 1.364(5)
N5 C24 1.409(4)
N6 C24 1.332(4)
N6 C28 1.361(4)
N7 C35 1.351(4)
N7 C39 1.334(4)
N8 C39 1.411(4)
N8 C40 1.404(9)
N8 C40A 1.317(15)
N9 C53 1.136(5)
N10 C55 1.132(5)
N11 C51 1.126(6)
C2 C3 1.375(5)
C3 H3A 0.9500
C3 C4 1.414(5)
C4 H4A 0.9500
C4 C5 1.375(5)
C5 C6 1.510(5)
C6 C7 1.524(5)
C6 C44 1.542(4)
C6 C45 1.538(5)
C7 C8 1.357(5)
C8 H8 0.9500
C8 C9 1.415(5)
C9 H9 0.9500
C9 C10 1.365(5)
C10 C11 1.521(4)
C11 C12 1.517(5)
C11 C42 1.550(4)
C11 C46 1.534(4)
C12 C13 1.371(5)
C13 H13 0.9500
C13 C14 1.421(5)
C14 H14 0.9500
C14 C15 1.376(5)
C15 C16 1.514(5)
C16 C17 1.516(4)
C16 C47 1.533(4)
C16 C48 1.546(4)
C17 C18 1.369(5)
C18 H18 0.9500
C18 C19 1.424(4)
C19 H19 0.9500
C19 C20 1.365(5)
C21 H21A 0.9900
C21 H21B 0.9900
C21 C22 1.546(5)
C22 H22A 0.9900
C22 H22B 0.9900
C22 C23 1.515(5)
C23 O3 1.222(4)
C24 C25 1.388(5)
C25 H25 0.9500
C25 C26 1.379(5)
C26 H26 0.9500
C26 C27 1.389(5)
C27 H27 0.9500
C27 C28 1.381(5)
C28 C29 1.490(5)
C29 C30 1.402(5)
C29 C34 1.383(5)
C30 H30 0.9500
C30 C31 1.384(5)
C31 H31 0.9500
C31 C32 1.385(5)
C32 H32 0.9500
C32 C33 1.403(5)
C33 C34 1.401(5)
C33 C35 1.486(5)
C34 O2 1.388(4)
C35 C36 1.381(5)
C36 H36 0.9500
C36 C37 1.381(5)
C37 H37 0.9500
C37 C38 1.382(5)
C38 H38 0.9500
C38 C39 1.395(5)
C41 H41A 0.9900
C41 H41B 0.9900
C41 H41C 0.9900
C41 H41D 0.9900
C41 C42 1.536(4)
C41 C40 1.537(10)
C41 C40A 1.501(15)
C42 H42A 0.9900
C42 H42B 0.9900
C43 H43A 0.9800
C43 H43B 0.9800
C43 H43C 0.9800
C44 H44A 0.9800
C44 H44B 0.9800
C44 H44C 0.9800
C45 H45A 0.9800
C45 H45B 0.9800
C45 H45C 0.9800
C46 H46A 0.9800
C46 H46B 0.9800
C46 H46C 0.9800
C47 H47A 0.9800
C47 H47B 0.9800
C47 H47C 0.9800
C48 H48A 0.9800
C48 H48B 0.9800
C48 H48C 0.9800
C49 H49A 0.9800
C49 H49B 0.9800
C49 H49C 0.9800
C49 O2 1.423(4)
C50 H50A 0.9800
C50 H50B 0.9800
C50 H50C 0.9800
C50 O4 1.422(4)
C51 C52 1.454(7)
C52 H52A 0.9800
C52 H52B 0.9800
C52 H52C 0.9800
C53 C54 1.456(6)
C54 H54A 0.9800
C54 H54B 0.9800
C54 H54C 0.9800
C55 C56 1.447(6)
C56 H56A 0.9800
C56 H56B 0.9800
C56 H56C 0.9800
O1 C40 1.211(12)
O1A C40A 1.211(18)
O4 H4B 0.65(5)
